data_4517654
loop_
_publ_author_name
'Hua, Guoxiong'
'Cordes, David B.'
'Slawin, Alexandra M. Z.'
'Woollins, J. Derek'

_publ_section_title
;
 Novel Five- and Six-Membered Rings of Phosphorus-Selenium Heterocycles
 from Selenation of Amido-Schiff Bases.
;
_journal_issue 20
_journal_name_full 'ACS omega'
_journal_page_first 11737
_journal_page_last 11744
_journal_paper_doi 10.1021/acsomega.0c01064
_journal_volume 5
_journal_year 2020
_chemical_formula_moiety 'C28 H26 O2 P2 Se4'
_chemical_formula_sum 'C28 H26 O2 P2 Se4'
_chemical_formula_weight 772.30
_space_group_crystal_system monoclinic
_space_group_IT_number 14
_space_group_name_Hall '-P 2yn'
_space_group_name_H-M_alt 'P 1 21/n 1'
_atom_sites_solution_hydrogens geom
_atom_sites_solution_primary direct
_atom_sites_solution_secondary difmap
_audit_creation_date 2020-01-22
_audit_creation_method 'by CrystalStructure 4.3'
_cell_angle_alpha 90.0000
_cell_angle_beta 102.595(14)
_cell_angle_gamma 90.0000
_cell_formula_units_Z 2
_cell_length_a 7.801(4)
_cell_length_b 12.152(6)
_cell_length_c 15.317(8)
_cell_measurement_reflns_used 4422
_cell_measurement_temperature 93
_cell_measurement_theta_max 28.40
_cell_measurement_theta_min 2.70
_cell_volume 1417.1(13)
_computing_cell_refinement 'CrystalClear-SM Expert 2.0 r6'
_computing_data_collection 'CrystalClear-SM Expert 2.0 r6 (Rigaku, 2010)'
_computing_data_reduction 'CrystalClear-SM Expert 2.0 r6'
_computing_molecular_graphics 'CrystalStructure 4.3'
_computing_publication_material 'CrystalStructure 4.3 (Rigaku, 2018)'
_computing_structure_refinement 'SHELXL Version 2018/3 (Sheldrick, 2008)'
_computing_structure_solution 'DIRDIF99-PATTY (Gould, et al., 1999)'
_diffrn_ambient_temperature 93
_diffrn_detector_area_resol_mean 7.314
_diffrn_measured_fraction_theta_full 0.994
_diffrn_measured_fraction_theta_max 0.810
_diffrn_measurement_device_type 'Rigaku Mercury70'
_diffrn_measurement_method \w
_diffrn_radiation_type 'Mo K\a'
_diffrn_radiation_wavelength 0.71075
_diffrn_reflns_av_R_equivalents 0.0977
_diffrn_reflns_av_unetI/netI 0.1130
_diffrn_reflns_Laue_measured_fraction_full 0.994
_diffrn_reflns_Laue_measured_fraction_max 0.810
_diffrn_reflns_limit_h_max 10
_diffrn_reflns_limit_h_min -7
_diffrn_reflns_limit_k_max 15
_diffrn_reflns_limit_k_min -16
_diffrn_reflns_limit_l_max 19
_diffrn_reflns_limit_l_min -19
_diffrn_reflns_number 9019
_diffrn_reflns_point_group_measured_fraction_full 0.994
_diffrn_reflns_point_group_measured_fraction_max 0.810
_diffrn_reflns_theta_full 25.242
_diffrn_reflns_theta_max 28.446
_diffrn_reflns_theta_min 2.725
_diffrn_standards_number 0
_exptl_absorpt_coefficient_mu 5.317
_exptl_absorpt_correction_T_max 0.767
_exptl_absorpt_correction_T_min 0.349
_exptl_absorpt_correction_type multi-scan
_exptl_absorpt_process_details 'REQAB (Rigaku, 1998)'
_exptl_crystal_colour colorless
_exptl_crystal_density_diffrn 1.810
_exptl_crystal_density_method 'not measured'
_exptl_crystal_description prism
_exptl_crystal_F_000 752.00
_exptl_crystal_size_max 0.100
_exptl_crystal_size_mid 0.080
_exptl_crystal_size_min 0.050
_refine_diff_density_max 1.50
_refine_diff_density_min -1.39
_refine_ls_extinction_method none
_refine_ls_goodness_of_fit_ref 1.029
_refine_ls_hydrogen_treatment constr
_refine_ls_number_parameters 164
_refine_ls_number_reflns 2902
_refine_ls_number_restraints 0
_refine_ls_R_factor_all 0.0893
_refine_ls_R_factor_gt 0.0676
_refine_ls_shift/su_max 0.000
_refine_ls_structure_factor_coef Fsqd
_refine_ls_weighting_details 'w = 1/[\s^2^(Fo^2^)+(0.0649P)^2^] where P=(Fo^2^+2Fc^2^)/3'
_refine_ls_weighting_scheme calc
_refine_ls_wR_factor_gt 0.1573
_refine_ls_wR_factor_ref 0.1738
_reflns_Friedel_coverage 0.000
_reflns_number_gt 1989
_reflns_number_total 2902
_reflns_threshold_expression F^2^>2.0\s(F^2^)
_cod_data_source_file ao0c01064_si_001.cif
_cod_data_source_block 3
_cod_depositor_comments 'Adding full bibliography for 4517654--4517661.cif.'
_cod_database_code 4517654

loop_
_space_group_symop_id
_space_group_symop_operation_xyz
1 +X,+Y,+Z
2 1/2-X,1/2+Y,1/2-Z
3 -X,-Y,-Z
4 -1/2+X,-1/2-Y,-1/2+Z

loop_
_atom_site_label
_atom_site_type_symbol
_atom_site_fract_x
_atom_site_fract_y
_atom_site_fract_z
_atom_site_U_iso_or_equiv
_atom_site_adp_type
_atom_site_occupancy
_atom_site_site_symmetry_order
_atom_site_calc_flag
_atom_site_refinement_flags_posn
_atom_site_refinement_flags_adp
_atom_site_refinement_flags_occupancy
_atom_site_disorder_assembly
_atom_site_disorder_group
Se1 Se 0.33138(10) -0.15030(7) 0.07423(5) 0.0425(3) Uani 1 1 d . . . . .
Se2 Se 0.02595(9) 0.05743(6) 0.12311(4) 0.0327(3) Uani 1 1 d . . . . .
P1 P 0.0722(2) -0.11613(15) 0.08185(11) 0.0303(4) Uani 1 1 d . . . . .
O16 O 0.5175(7) 0.4302(4) 0.0840(3) 0.0426(13) Uani 1 1 d . . . . .
C3 C 0.0949(9) 0.1363(5) 0.0219(4) 0.0307(16) Uani 1 1 d . . . . .
H3 H 0.206104 0.101810 0.012820 0.037 Uiso 1 1 calc R U . . .
C4 C -0.0145(9) -0.1927(6) 0.1643(4) 0.0331(16) Uani 1 1 d . . . . .
C5 C -0.1801(9) -0.1675(5) 0.1787(4) 0.0295(15) Uani 1 1 d . . . . .
H5 H -0.246174 -0.108761 0.146920 0.035 Uiso 1 1 calc R U . . .
C6 C -0.2480(10) -0.2287(6) 0.2395(5) 0.0393(18) Uani 1 1 d . . . . .
H6 H -0.361563 -0.211911 0.248937 0.047 Uiso 1 1 calc R U . . .
C7 C -0.1529(10) -0.3136(6) 0.2867(5) 0.0394(18) Uani 1 1 d . . . . .
H7 H -0.199294 -0.354102 0.329315 0.047 Uiso 1 1 calc R U . . .
C8 C 0.0124(10) -0.3396(6) 0.2710(4) 0.0338(16) Uani 1 1 d . . . . .
H8 H 0.078010 -0.398850 0.302179 0.041 Uiso 1 1 calc R U . . .
C9 C 0.0807(10) -0.2785(6) 0.2097(5) 0.0354(17) Uani 1 1 d . . . . .
H9 H 0.193176 -0.295999 0.199094 0.042 Uiso 1 1 calc R U . . .
C10 C 0.1368(10) 0.2530(5) 0.0504(4) 0.0309(16) Uani 1 1 d . . . . .
C11 C 0.3031(10) 0.2942(6) 0.0523(4) 0.0303(16) Uani 1 1 d . . . . .
H11 H 0.386859 0.249537 0.032269 0.036 Uiso 1 1 calc R U . . .
C12 C 0.3494(11) 0.4005(6) 0.0832(4) 0.0392(19) Uani 1 1 d . . . . .
C13 C 0.2281(12) 0.4653(6) 0.1116(6) 0.049(2) Uani 1 1 d . . . . .
H13 H 0.258880 0.537580 0.133046 0.059 Uiso 1 1 calc R U . . .
C14 C 0.0609(12) 0.4253(7) 0.1088(6) 0.059(3) Uani 1 1 d . . . . .
H14 H -0.022932 0.471201 0.127487 0.071 Uiso 1 1 calc R U . . .
C15 C 0.0136(11) 0.3192(6) 0.0792(5) 0.046(2) Uani 1 1 d . . . . .
H15 H -0.100902 0.292155 0.078627 0.055 Uiso 1 1 calc R U . . .
C17 C 0.5721(12) 0.5347(6) 0.1245(5) 0.049(2) Uani 1 1 d . . . . .
H17A H 0.562083 0.533741 0.187219 0.058 Uiso 1 1 calc R U . . .
H17B H 0.496965 0.592984 0.092469 0.058 Uiso 1 1 calc R U . . .
H17C H 0.694409 0.548724 0.121609 0.058 Uiso 1 1 calc R U . . .

loop_
_atom_site_aniso_label
_atom_site_aniso_U_11
_atom_site_aniso_U_22
_atom_site_aniso_U_33
_atom_site_aniso_U_23
_atom_site_aniso_U_13
_atom_site_aniso_U_12
Se1 0.0315(5) 0.0574(6) 0.0396(5) 0.0008(4) 0.0101(4) 0.0055(4)
Se2 0.0364(5) 0.0369(5) 0.0262(4) -0.0019(3) 0.0101(3) -0.0020(3)
P1 0.0301(10) 0.0358(10) 0.0257(9) 0.0017(8) 0.0080(8) 0.0017(8)
O16 0.042(3) 0.041(3) 0.044(3) -0.006(2) 0.009(3) -0.013(3)
C3 0.029(4) 0.035(4) 0.029(3) -0.002(3) 0.009(3) 0.003(3)
C4 0.035(4) 0.036(4) 0.030(4) -0.002(3) 0.009(3) 0.000(3)
C5 0.033(4) 0.028(4) 0.029(3) 0.001(3) 0.011(3) -0.001(3)
C6 0.035(4) 0.052(5) 0.031(4) -0.001(4) 0.008(3) -0.004(4)
C7 0.047(5) 0.043(4) 0.029(4) 0.003(3) 0.010(4) -0.009(4)
C8 0.031(4) 0.038(4) 0.027(3) -0.002(3) -0.004(3) 0.003(3)
C9 0.030(4) 0.034(4) 0.035(4) -0.007(3) -0.009(3) 0.002(3)
C10 0.040(4) 0.028(3) 0.026(3) -0.004(3) 0.010(3) 0.002(3)
C11 0.040(4) 0.030(4) 0.021(3) -0.002(3) 0.007(3) -0.001(3)
C12 0.056(5) 0.036(4) 0.024(3) 0.000(3) 0.005(4) 0.003(4)
C13 0.059(6) 0.033(4) 0.055(5) -0.013(4) 0.009(4) -0.008(4)
C14 0.049(6) 0.039(5) 0.092(7) -0.017(5) 0.017(5) 0.014(4)
C15 0.041(5) 0.043(5) 0.059(5) -0.012(4) 0.025(4) 0.002(4)
C17 0.064(6) 0.047(5) 0.034(4) -0.005(3) 0.010(4) -0.016(4)

loop_
_atom_type_symbol
_atom_type_description
_atom_type_scat_dispersion_real
_atom_type_scat_dispersion_imag
_atom_type_scat_source
C C 0.0033 0.0016
;
International Tables for Crystallography
(Vol. C, Tables 4.2.6.8 and 6.1.1.4)
;
H H 0.0000 0.0000
;
International Tables for Crystallography
(Vol. C, Table 6.1.1.4)
;
O O 0.0106 0.0060
;
International Tables for Crystallography
(Vol. C, Tables 4.2.6.8 and 6.1.1.4)
;
P P 0.1023 0.0942
;
International Tables for Crystallography
(Vol. C, Tables 4.2.6.8 and 6.1.1.4)
;
Se Se -0.0929 2.2259
;
International Tables for Crystallography
(Vol. C, Tables 4.2.6.8 and 6.1.1.4)
;

loop_
_geom_angle_atom_site_label_1
_geom_angle_atom_site_label_2
_geom_angle_atom_site_label_3
_geom_angle
_geom_angle_site_symmetry_1
_geom_angle_site_symmetry_3
_geom_angle_publ_flag
C3 Se2 P1 98.3(2) . . ?
C4 P1 C3 103.4(3) . 3 ?
C4 P1 Se1 116.7(2) . . ?
C3 P1 Se1 115.9(2) 3 . ?
C4 P1 Se2 100.3(2) . . ?
C3 P1 Se2 103.9(2) 3 . ?
Se1 P1 Se2 114.67(9) . . ?
C12 O16 C17 115.7(6) . . ?
C10 C3 P1 116.5(5) . 3 ?
C10 C3 Se2 107.9(4) . . ?
P1 C3 Se2 110.3(3) 3 . ?
C10 C3 H3 107.2 . . ?
P1 C3 H3 107.2 3 . ?
Se2 C3 H3 107.2 . . ?
C9 C4 C5 120.3(7) . . ?
C9 C4 P1 119.8(6) . . ?
C5 C4 P1 119.8(5) . . ?
C6 C5 C4 119.5(7) . . ?
C6 C5 H5 120.2 . . ?
C4 C5 H5 120.2 . . ?
C7 C6 C5 120.9(7) . . ?
C7 C6 H6 119.6 . . ?
C5 C6 H6 119.6 . . ?
C6 C7 C8 119.3(7) . . ?
C6 C7 H7 120.3 . . ?
C8 C7 H7 120.3 . . ?
C9 C8 C7 120.0(7) . . ?
C9 C8 H8 120.0 . . ?
C7 C8 H8 120.0 . . ?
C4 C9 C8 120.0(7) . . ?
C4 C9 H9 120.0 . . ?
C8 C9 H9 120.0 . . ?
C11 C10 C15 119.4(6) . . ?
C11 C10 C3 119.5(6) . . ?
C15 C10 C3 121.1(7) . . ?
C10 C11 C12 120.9(7) . . ?
C10 C11 H11 119.5 . . ?
C12 C11 H11 119.5 . . ?
O16 C12 C13 125.1(7) . . ?
O16 C12 C11 115.3(7) . . ?
C13 C12 C11 119.6(8) . . ?
C12 C13 C14 119.9(8) . . ?
C12 C13 H13 120.0 . . ?
C14 C13 H13 120.0 . . ?
C13 C14 C15 121.2(8) . . ?
C13 C14 H14 119.4 . . ?
C15 C14 H14 119.4 . . ?
C14 C15 C10 119.1(7) . . ?
C14 C15 H15 120.5 . . ?
C10 C15 H15 120.5 . . ?
O16 C17 H17A 109.5 . . ?
O16 C17 H17B 109.5 . . ?
H17A C17 H17B 109.5 . . ?
O16 C17 H17C 109.5 . . ?
H17A C17 H17C 109.5 . . ?
H17B C17 H17C 109.5 . . ?

loop_
_geom_bond_atom_site_label_1
_geom_bond_atom_site_label_2
_geom_bond_distance
_geom_bond_site_symmetry_2
_geom_bond_publ_flag
Se1 P1 2.092(2) . ?
Se2 C3 1.993(6) . ?
Se2 P1 2.253(2) . ?
P1 C4 1.814(7) . ?
P1 C3 1.840(7) 3 ?
O16 C12 1.358(9) . ?
O16 C17 1.437(9) . ?
C3 C10 1.498(9) . ?
C3 H3 1.0000 . ?
C4 C9 1.377(10) . ?
C4 C5 1.391(9) . ?
C5 C6 1.385(9) . ?
C5 H5 0.9500 . ?
C6 C7 1.380(10) . ?
C6 H6 0.9500 . ?
C7 C8 1.398(10) . ?
C7 H7 0.9500 . ?
C8 C9 1.391(10) . ?
C8 H8 0.9500 . ?
C9 H9 0.9500 . ?
C10 C11 1.385(10) . ?
C10 C15 1.398(10) . ?
C11 C12 1.396(10) . ?
C11 H11 0.9500 . ?
C12 C13 1.373(11) . ?
C13 C14 1.384(11) . ?
C13 H13 0.9500 . ?
C14 C15 1.389(11) . ?
C14 H14 0.9500 . ?
C15 H15 0.9500 . ?
C17 H17A 0.9800 . ?
C17 H17B 0.9800 . ?
C17 H17C 0.9800 . ?

loop_
_geom_torsion_atom_site_label_1
_geom_torsion_atom_site_label_2
_geom_torsion_atom_site_label_3
_geom_torsion_atom_site_label_4
_geom_torsion
_geom_torsion_site_symmetry_1
_geom_torsion_site_symmetry_2
_geom_torsion_site_symmetry_3
_geom_torsion_site_symmetry_4
_geom_torsion_publ_flag
C3 P1 C4 C9 120.1(6) 3 . . . ?
Se1 P1 C4 C9 -8.4(7) . . . . ?
Se2 P1 C4 C9 -132.8(5) . . . . ?
C3 P1 C4 C5 -57.2(6) 3 . . . ?
Se1 P1 C4 C5 174.3(5) . . . . ?
Se2 P1 C4 C5 49.9(6) . . . . ?
C9 C4 C5 C6 0.6(11) . . . . ?
P1 C4 C5 C6 177.9(5) . . . . ?
C4 C5 C6 C7 0.6(11) . . . . ?
C5 C6 C7 C8 -1.5(11) . . . . ?
C6 C7 C8 C9 1.3(10) . . . . ?
C5 C4 C9 C8 -0.8(10) . . . . ?
P1 C4 C9 C8 -178.1(5) . . . . ?
C7 C8 C9 C4 -0.1(10) . . . . ?
P1 C3 C10 C11 -115.2(6) 3 . . . ?
Se2 C3 C10 C11 120.2(6) . . . . ?
P1 C3 C10 C15 68.0(8) 3 . . . ?
Se2 C3 C10 C15 -56.6(8) . . . . ?
C15 C10 C11 C12 0.5(10) . . . . ?
C3 C10 C11 C12 -176.4(6) . . . . ?
C17 O16 C12 C13 5.1(10) . . . . ?
C17 O16 C12 C11 -173.6(6) . . . . ?
C10 C11 C12 O16 178.3(6) . . . . ?
C10 C11 C12 C13 -0.4(10) . . . . ?
O16 C12 C13 C14 -179.0(7) . . . . ?
C11 C12 C13 C14 -0.4(12) . . . . ?
C12 C13 C14 C15 1.2(13) . . . . ?
C13 C14 C15 C10 -1.1(13) . . . . ?
C11 C10 C15 C14 0.3(11) . . . . ?
C3 C10 C15 C14 177.1(7) . . . . ?
